data_2225787
loop_
_publ_author_name
'Salam, Md. Abdus'
'Affan, Md. Abu'
'Shamsuddin, Mustaffa'
'Ng, Seik Weng'

_publ_section_title
;
 Dichlorido{4-cyclohexyl-1-[1-(2-pyridyl-\k<i>N</i>)ethylidene]thiosemicarbazidato-\k^2^<i>N</i>^1^,<i>S</i>}methyltin(IV)
;
_journal_coeditor_code BT5250
_journal_issue 5
_journal_name_full 'Acta Crystallographica Section E'
_journal_page_first m570
_journal_paper_doi 10.1107/S1600536810014443
_journal_volume 66
_journal_year 2010
_chemical_formula_iupac '[Sn (C H3) (C14 H19 N4 S) Cl2]'
_chemical_formula_moiety 'C15 H22 Cl2 N4 S Sn'
_chemical_formula_sum 'C15 H22 Cl2 N4 S Sn'
_chemical_formula_weight 480.02
_chemical_name_systematic
;
Dichlorido{4-cyclohexyl-1-[1-(2-pyridyl-
\k<i>N</i>)ethylidene]thiosemicarbazidato-
\k^2^<i>N</i>^1^,<i>S</i>}methyltin(IV)
;
_space_group_IT_number 19
_symmetry_cell_setting orthorhombic
_symmetry_space_group_name_Hall 'P 2ac 2ab'
_symmetry_space_group_name_H-M 'P 21 21 21'
_atom_sites_solution_hydrogens geom
_atom_sites_solution_primary direct
_atom_sites_solution_secondary difmap
_audit_creation_method SHELXL-97
_cell_angle_alpha 90.00
_cell_angle_beta 90.00
_cell_angle_gamma 90.00
_cell_formula_units_Z 4
_cell_length_a 9.2016(5)
_cell_length_b 12.2434(7)
_cell_length_c 17.4544(10)
_cell_measurement_reflns_used 8827
_cell_measurement_temperature 293(2)
_cell_measurement_theta_max 27.7
_cell_measurement_theta_min 2.3
_cell_volume 1966.39(19)
_computing_cell_refinement 'SAINT (Bruker, 2009)'
_computing_data_collection 'APEX2 (Bruker, 2009)'
_computing_data_reduction 'SAINT (Bruker, 2009)'
_computing_molecular_graphics 'X-SEED (Barbour, 2001)'
_computing_publication_material 'publCIF (Westrip, 2010)'
_computing_structure_refinement 'SHELXL97 (Sheldrick, 2008)'
_computing_structure_solution 'SHELXS97 (Sheldrick, 2008)'
_diffrn_ambient_temperature 293(2)
_diffrn_measured_fraction_theta_full 1.000
_diffrn_measured_fraction_theta_max 1.000
_diffrn_measurement_device_type 'Bruker SMART APEX diffractometer'
_diffrn_measurement_method '\w scans'
_diffrn_radiation_monochromator graphite
_diffrn_radiation_source 'fine-focus sealed tube'
_diffrn_radiation_type MoK\a
_diffrn_radiation_wavelength 0.71073
_diffrn_reflns_av_R_equivalents 0.0252
_diffrn_reflns_av_sigmaI/netI 0.0212
_diffrn_reflns_limit_h_max 11
_diffrn_reflns_limit_h_min -11
_diffrn_reflns_limit_k_max 15
_diffrn_reflns_limit_k_min -15
_diffrn_reflns_limit_l_max 22
_diffrn_reflns_limit_l_min -22
_diffrn_reflns_number 18838
_diffrn_reflns_theta_full 27.49
_diffrn_reflns_theta_max 27.49
_diffrn_reflns_theta_min 2.03
_diffrn_standards_decay_% 0
_diffrn_standards_interval_count 0
_diffrn_standards_interval_time 0
_diffrn_standards_number 0
_exptl_absorpt_coefficient_mu 1.681
_exptl_absorpt_correction_T_max 0.7298
_exptl_absorpt_correction_T_min 0.6325
_exptl_absorpt_correction_type multi-scan
_exptl_absorpt_process_details '(SADABS; Sheldrick, 1996)'
_exptl_crystal_colour Yellow
_exptl_crystal_density_diffrn 1.621
_exptl_crystal_density_method 'not measured'
_exptl_crystal_description Prism
_exptl_crystal_F_000 960
_exptl_crystal_size_max 0.30
_exptl_crystal_size_mid 0.25
_exptl_crystal_size_min 0.20
_refine_diff_density_max 0.293
_refine_diff_density_min -0.409
_refine_ls_abs_structure_details 'Flack (1983), 1493 Friedel pairs'
_refine_ls_abs_structure_Flack -0.020(17)
_refine_ls_extinction_method none
_refine_ls_goodness_of_fit_ref 1.020
_refine_ls_hydrogen_treatment mixed
_refine_ls_matrix_type full
_refine_ls_number_parameters 214
_refine_ls_number_reflns 4498
_refine_ls_number_restraints 1
_refine_ls_restrained_S_all 1.020
_refine_ls_R_factor_all 0.0246
_refine_ls_R_factor_gt 0.0213
_refine_ls_shift/su_max 0.001
_refine_ls_shift/su_mean 0.001
_refine_ls_structure_factor_coef Fsqd
_refine_ls_weighting_details 'calc w=1/[\s^2^(Fo^2^)+(0.0320P)^2^+0.1524P] where P=(Fo^2^+2Fc^2^)/3'
_refine_ls_weighting_scheme calc
_refine_ls_wR_factor_gt 0.0511
_refine_ls_wR_factor_ref 0.0535
_reflns_number_gt 4223
_reflns_number_total 4498
_reflns_threshold_expression I>2\s(I)
_cod_data_source_file bt5250.cif
_cod_data_source_block I
_cod_depositor_comments
;
The following automatic conversions were performed:
'_symmetry_cell_setting' value 'Orthorhombic' changed to 'orthorhombic'
according to '/home/saulius/struct/CIF-dictionaries/cif_core.dic'
dictionary named 'cif_core.dic' version 2.4.1 from
2010-06-29.

'_exptl_absorpt_correction_type' value 'Multi-scan' changed
to 'multi-scan' according to
'/home/saulius/struct/CIF-dictionaries/cif_core.dic' dictionary named
'cif_core.dic' version 2.4.1 from 2010-06-29.

Automatic conversion script
Id: cif_fix_enum 1527 2010-12-29 10:47:43Z saulius 
;
_cod_database_code 2225787
_cod_database_fobs_code 2225787

loop_
_symmetry_equiv_pos_as_xyz
'x, y, z'
'-x+1/2, -y, z+1/2'
'-x, y+1/2, -z+1/2'
'x+1/2, -y+1/2, -z'

loop_
_atom_site_type_symbol
_atom_site_label
_atom_site_fract_x
_atom_site_fract_y
_atom_site_fract_z
_atom_site_U_iso_or_equiv
_atom_site_adp_type
_atom_site_calc_flag
_atom_site_refinement_flags
_atom_site_occupancy
_atom_site_disorder_assembly
_atom_site_disorder_group
Sn Sn1 1.061930(18) 0.634199(13) 0.160119(10) 0.03748(6) Uani d . 1 . .
Cl Cl1 0.97585(8) 0.54078(6) 0.04139(4) 0.04922(17) Uani d . 1 . .
Cl Cl2 1.10680(12) 0.73379(8) 0.28090(5) 0.0724(3) Uani d . 1 . .
S S1 1.22890(7) 0.75142(6) 0.08461(5) 0.04529(16) Uani d . 1 . .
N N1 0.8388(3) 0.59846(18) 0.20943(13) 0.0411(5) Uani d . 1 . .
N N2 0.9157(2) 0.77150(16) 0.12825(11) 0.0351(5) Uani d . 1 . .
N N3 0.9636(2) 0.85860(18) 0.08811(12) 0.0398(5) Uani d . 1 . .
N N4 1.1533(3) 0.9409(2) 0.02881(19) 0.0602(7) Uani d D 1 . .
H H4 1.2404(17) 0.944(3) 0.0111(18) 0.063(11) Uiso d D 1 . .
C C1 1.1749(4) 0.4916(3) 0.1978(2) 0.0687(10) Uani d . 1 . .
H H1A 1.1755 0.4893 0.2527 0.103 Uiso calc R 1 . .
H H1B 1.2731 0.4936 0.1792 0.103 Uiso calc R 1 . .
H H1C 1.1270 0.4277 0.1783 0.103 Uiso calc R 1 . .
C C2 0.8073(4) 0.5114(2) 0.25205(17) 0.0524(7) Uani d . 1 . .
H H2 0.8783 0.4586 0.2602 0.063 Uiso calc R 1 . .
C C3 0.6713(4) 0.4978(3) 0.28448(19) 0.0599(9) Uani d . 1 . .
H H3 0.6513 0.4370 0.3146 0.072 Uiso calc R 1 . .
C C4 0.5676(4) 0.5746(3) 0.27171(17) 0.0589(8) Uani d . 1 . .
H H4A 0.4761 0.5675 0.2938 0.071 Uiso calc R 1 . .
C C5 0.5985(3) 0.6628(2) 0.22600(16) 0.0490(7) Uani d . 1 . .
H H5 0.5271 0.7146 0.2157 0.059 Uiso calc R 1 . .
C C6 0.7362(3) 0.6743(2) 0.19527(14) 0.0372(6) Uani d . 1 . .
C C7 0.7802(3) 0.7679(2) 0.14765(14) 0.0363(5) Uani d . 1 . .
C C8 0.6739(3) 0.8530(3) 0.12494(18) 0.0517(7) Uani d . 1 . .
H H8A 0.7240 0.9121 0.1002 0.077 Uiso calc R 1 . .
H H8B 0.6249 0.8799 0.1697 0.077 Uiso calc R 1 . .
H H8C 0.6042 0.8222 0.0902 0.077 Uiso calc R 1 . .
C C9 1.1021(3) 0.8555(2) 0.06741(14) 0.0400(6) Uani d . 1 . .
C C10 1.0719(4) 1.0403(2) 0.0096(2) 0.0595(8) Uani d . 1 . .
H H10 0.9725 1.0328 0.0290 0.071 Uiso calc R 1 . .
C C11 1.1403(6) 1.1369(3) 0.0467(2) 0.0941(16) Uani d . 1 . .
H H11A 1.2421 1.1404 0.0324 0.113 Uiso calc R 1 . .
H H11B 1.1351 1.1288 0.1019 0.113 Uiso calc R 1 . .
C C12 1.0651(7) 1.2431(3) 0.0232(2) 0.0936(15) Uani d . 1 . .
H H12A 0.9671 1.2436 0.0437 0.112 Uiso calc R 1 . .
H H12B 1.1171 1.3044 0.0452 0.112 Uiso calc R 1 . .
C C13 1.0586(6) 1.2563(3) -0.0593(2) 0.0750(11) Uani d . 1 . .
H H13A 1.1561 1.2688 -0.0786 0.090 Uiso calc R 1 . .
H H13B 1.0007 1.3203 -0.0712 0.090 Uiso calc R 1 . .
C C14 0.9968(8) 1.1623(3) -0.0982(3) 0.123(2) Uani d . 1 . .
H H14A 1.0086 1.1717 -0.1531 0.147 Uiso calc R 1 . .
H H14B 0.8935 1.1592 -0.0875 0.147 Uiso calc R 1 . .
C C15 1.0660(8) 1.0544(3) -0.0745(2) 0.115(2) Uani d . 1 . .
H H15A 1.0109 0.9947 -0.0967 0.138 Uiso calc R 1 . .
H H15B 1.1639 1.0509 -0.0950 0.138 Uiso calc R 1 . .

loop_
_atom_site_aniso_label
_atom_site_aniso_U_11
_atom_site_aniso_U_22
_atom_site_aniso_U_33
_atom_site_aniso_U_12
_atom_site_aniso_U_13
_atom_site_aniso_U_23
Sn1 0.03555(9) 0.03065(8) 0.04623(9) 0.00216(7) -0.00566(7) 0.00345(7)
Cl1 0.0458(4) 0.0469(4) 0.0550(4) 0.0002(3) -0.0045(3) -0.0088(3)
Cl2 0.0986(7) 0.0686(5) 0.0500(4) -0.0184(5) -0.0149(4) -0.0065(4)
S1 0.0341(3) 0.0362(3) 0.0656(4) 0.0016(3) 0.0043(3) 0.0044(3)
N1 0.0436(13) 0.0366(11) 0.0431(11) -0.0039(10) -0.0010(9) 0.0059(9)
N2 0.0395(12) 0.0274(10) 0.0383(10) 0.0034(9) 0.0030(9) 0.0019(8)
N3 0.0371(11) 0.0332(10) 0.0491(11) 0.0028(10) 0.0050(9) 0.0071(10)
N4 0.0442(15) 0.0431(14) 0.093(2) 0.0067(11) 0.0179(14) 0.0239(14)
C1 0.060(2) 0.0515(19) 0.095(3) 0.0150(17) -0.021(2) 0.0203(18)
C2 0.061(2) 0.0445(16) 0.0518(16) -0.0074(15) -0.0060(15) 0.0125(13)
C3 0.067(2) 0.058(2) 0.0554(17) -0.0250(18) -0.0023(16) 0.0152(15)
C4 0.0554(18) 0.067(2) 0.0543(16) -0.0200(19) 0.0087(16) 0.0020(14)
C5 0.0451(17) 0.0505(17) 0.0513(15) -0.0044(12) 0.0106(13) -0.0029(12)
C6 0.0389(14) 0.0353(13) 0.0375(12) -0.0017(11) 0.0023(11) -0.0067(10)
C7 0.0371(13) 0.0348(12) 0.0371(13) 0.0036(10) 0.0032(10) -0.0028(10)
C8 0.0415(15) 0.0502(17) 0.0632(16) 0.0141(14) 0.0045(13) 0.0060(14)
C9 0.0426(14) 0.0317(13) 0.0458(13) -0.0002(12) 0.0011(10) 0.0017(11)
C10 0.0435(15) 0.0419(15) 0.093(2) 0.0065(15) 0.0162(18) 0.0256(15)
C11 0.159(5) 0.059(2) 0.064(2) 0.046(3) -0.036(3) -0.0167(19)
C12 0.154(4) 0.052(2) 0.075(2) 0.032(3) -0.021(3) -0.0103(19)
C13 0.092(3) 0.0485(18) 0.085(2) 0.013(2) 0.013(2) 0.0252(17)
C14 0.214(7) 0.071(3) 0.083(3) 0.057(3) -0.064(4) -0.008(2)
C15 0.197(6) 0.058(2) 0.090(3) 0.049(3) -0.067(4) -0.022(2)

loop_
_atom_type_symbol
_atom_type_description
_atom_type_scat_dispersion_real
_atom_type_scat_dispersion_imag
_atom_type_scat_source
C C 0.0033 0.0016 'International Tables Vol C Tables 4.2.6.8 and 6.1.1.4'
H H 0.0000 0.0000 'International Tables Vol C Tables 4.2.6.8 and 6.1.1.4'
N N 0.0061 0.0033 'International Tables Vol C Tables 4.2.6.8 and 6.1.1.4'
S S 0.1246 0.1234 'International Tables Vol C Tables 4.2.6.8 and 6.1.1.4'
Cl Cl 0.1484 0.1585 'International Tables Vol C Tables 4.2.6.8 and 6.1.1.4'
Sn Sn -0.6537 1.4246 'International Tables Vol C Tables 4.2.6.8 and 6.1.1.4'

loop_
_geom_angle_atom_site_label_1
_geom_angle_atom_site_label_2
_geom_angle_atom_site_label_3
_geom_angle_site_symmetry_1
_geom_angle_site_symmetry_3
_geom_angle
_geom_angle_publ_flag
C1 Sn1 N2 . . 171.66(12) ?
C1 Sn1 N1 . . 99.56(12) ?
N2 Sn1 N1 . . 72.12(8) ?
C1 Sn1 Cl2 . . 93.43(11) ?
N2 Sn1 Cl2 . . 86.65(6) ?
N1 Sn1 Cl2 . . 85.57(6) ?
C1 Sn1 S1 . . 109.56(11) ?
N2 Sn1 S1 . . 78.74(6) ?
N1 Sn1 S1 . . 150.85(6) ?
Cl2 Sn1 S1 . . 93.69(3) ?
C1 Sn1 Cl1 . . 92.01(11) ?
N2 Sn1 Cl1 . . 86.94(6) ?
N1 Sn1 Cl1 . . 86.53(6) ?
Cl2 Sn1 Cl1 . . 171.05(3) ?
S1 Sn1 Cl1 . . 91.18(3) ?
C9 S1 Sn1 . . 95.70(9) ?
C2 N1 C6 . . 120.1(3) ?
C2 N1 Sn1 . . 124.3(2) ?
C6 N1 Sn1 . . 115.58(17) ?
C7 N2 N3 . . 118.5(2) ?
C7 N2 Sn1 . . 119.51(17) ?
N3 N2 Sn1 . . 121.94(16) ?
C9 N3 N2 . . 115.7(2) ?
C9 N4 C10 . . 126.0(3) ?
C9 N4 H4 . . 123(2) ?
C10 N4 H4 . . 111(2) ?
Sn1 C1 H1A . . 109.5 ?
Sn1 C1 H1B . . 109.5 ?
H1A C1 H1B . . 109.5 ?
Sn1 C1 H1C . . 109.5 ?
H1A C1 H1C . . 109.5 ?
H1B C1 H1C . . 109.5 ?
N1 C2 C3 . . 121.5(3) ?
N1 C2 H2 . . 119.3 ?
C3 C2 H2 . . 119.3 ?
C4 C3 C2 . . 119.0(3) ?
C4 C3 H3 . . 120.5 ?
C2 C3 H3 . . 120.5 ?
C3 C4 C5 . . 119.6(3) ?
C3 C4 H4A . . 120.2 ?
C5 C4 H4A . . 120.2 ?
C4 C5 C6 . . 119.7(3) ?
C4 C5 H5 . . 120.1 ?
C6 C5 H5 . . 120.1 ?
N1 C6 C5 . . 120.1(2) ?
N1 C6 C7 . . 116.6(2) ?
C5 C6 C7 . . 123.4(2) ?
N2 C7 C6 . . 116.1(2) ?
N2 C7 C8 . . 122.8(2) ?
C6 C7 C8 . . 121.1(2) ?
C7 C8 H8A . . 109.5 ?
C7 C8 H8B . . 109.5 ?
H8A C8 H8B . . 109.5 ?
C7 C8 H8C . . 109.5 ?
H8A C8 H8C . . 109.5 ?
H8B C8 H8C . . 109.5 ?
N3 C9 N4 . . 117.1(3) ?
N3 C9 S1 . . 127.9(2) ?
N4 C9 S1 . . 115.0(2) ?
N4 C10 C15 . . 110.0(3) ?
N4 C10 C11 . . 110.1(3) ?
C15 C10 C11 . . 110.8(3) ?
N4 C10 H10 . . 108.6 ?
C15 C10 H10 . . 108.6 ?
C11 C10 H10 . . 108.6 ?
C10 C11 C12 . . 111.5(3) ?
C10 C11 H11A . . 109.3 ?
C12 C11 H11A . . 109.3 ?
C10 C11 H11B . . 109.3 ?
C12 C11 H11B . . 109.3 ?
H11A C11 H11B . . 108.0 ?
C13 C12 C11 . . 112.3(3) ?
C13 C12 H12A . . 109.1 ?
C11 C12 H12A . . 109.1 ?
C13 C12 H12B . . 109.1 ?
C11 C12 H12B . . 109.1 ?
H12A C12 H12B . . 107.9 ?
C12 C13 C14 . . 113.1(4) ?
C12 C13 H13A . . 109.0 ?
C14 C13 H13A . . 109.0 ?
C12 C13 H13B . . 109.0 ?
C14 C13 H13B . . 109.0 ?
H13A C13 H13B . . 107.8 ?
C13 C14 C15 . . 113.3(4) ?
C13 C14 H14A . . 108.9 ?
C15 C14 H14A . . 108.9 ?
C13 C14 H14B . . 108.9 ?
C15 C14 H14B . . 108.9 ?
H14A C14 H14B . . 107.7 ?
C10 C15 C14 . . 112.7(4) ?
C10 C15 H15A . . 109.0 ?
C14 C15 H15A . . 109.0 ?
C10 C15 H15B . . 109.0 ?
C14 C15 H15B . . 109.0 ?
H15A C15 H15B . . 107.8 ?

loop_
_geom_bond_atom_site_label_1
_geom_bond_atom_site_label_2
_geom_bond_site_symmetry_2
_geom_bond_distance
_geom_bond_publ_flag
Sn1 C1 . 2.136(3) yes
Sn1 N1 . 2.269(2) yes
Sn1 N2 . 2.224(2) yes
Sn1 S1 . 2.4814(7) yes
Sn1 Cl1 . 2.4960(7) yes
Sn1 Cl2 . 2.4701(8) yes
S1 C9 . 1.753(3) ?
N1 C2 . 1.332(4) ?
N1 C6 . 1.348(3) ?
N2 C7 . 1.292(3) ?
N2 N3 . 1.350(3) ?
N3 C9 . 1.326(3) ?
N4 C9 . 1.330(4) ?
N4 C10 . 1.468(4) ?
N4 H4 . 0.861(10) ?
C1 H1A . 0.9600 ?
C1 H1B . 0.9600 ?
C1 H1C . 0.9600 ?
C2 C3 . 1.383(5) ?
C2 H2 . 0.9300 ?
C3 C4 . 1.359(5) ?
C3 H3 . 0.9300 ?
C4 C5 . 1.372(4) ?
C4 H4A . 0.9300 ?
C5 C6 . 1.383(4) ?
C5 H5 . 0.9300 ?
C6 C7 . 1.473(4) ?
C7 C8 . 1.483(4) ?
C8 H8A . 0.9600 ?
C8 H8B . 0.9600 ?
C8 H8C . 0.9600 ?
C10 C15 . 1.479(5) ?
C10 C11 . 1.488(6) ?
C10 H10 . 0.9800 ?
C11 C12 . 1.529(5) ?
C11 H11A . 0.9700 ?
C11 H11B . 0.9700 ?
C12 C13 . 1.450(5) ?
C12 H12A . 0.9700 ?
C12 H12B . 0.9700 ?
C13 C14 . 1.453(6) ?
C13 H13A . 0.9700 ?
C13 H13B . 0.9700 ?
C14 C15 . 1.523(5) ?
C14 H14A . 0.9700 ?
C14 H14B . 0.9700 ?
C15 H15A . 0.9700 ?
C15 H15B . 0.9700 ?

loop_
_geom_hbond_atom_site_label_D
_geom_hbond_atom_site_label_H
_geom_hbond_atom_site_label_A
_geom_hbond_site_symmetry_A
_geom_hbond_distance_DH
_geom_hbond_distance_HA
_geom_hbond_distance_DA
_geom_hbond_angle_DHA
_geom_hbond_publ_flag
N4 H4 Cl1 4_565 0.860(10) 2.360(10) 3.219(3) 177(3) yes

loop_
_geom_torsion_atom_site_label_1
_geom_torsion_atom_site_label_2
_geom_torsion_atom_site_label_3
_geom_torsion_atom_site_label_4
_geom_torsion_site_symmetry_1
_geom_torsion_site_symmetry_2
_geom_torsion_site_symmetry_3
_geom_torsion_site_symmetry_4
_geom_torsion
_geom_torsion_publ_flag
C1 Sn1 S1 C9 . . . . -178.73(15) ?
N2 Sn1 S1 C9 . . . . 2.07(10) ?
N1 Sn1 S1 C9 . . . . 3.74(16) ?
Cl2 Sn1 S1 C9 . . . . -83.77(9) ?
Cl1 Sn1 S1 C9 . . . . 88.72(9) ?
C1 Sn1 N1 C2 . . . . 2.9(3) ?
N2 Sn1 N1 C2 . . . . -177.8(2) ?
Cl2 Sn1 N1 C2 . . . . -89.9(2) ?
S1 Sn1 N1 C2 . . . . -179.50(18) ?
Cl1 Sn1 N1 C2 . . . . 94.3(2) ?
C1 Sn1 N1 C6 . . . . -179.4(2) ?
N2 Sn1 N1 C6 . . . . -0.01(17) ?
Cl2 Sn1 N1 C6 . . . . 87.89(18) ?
S1 Sn1 N1 C6 . . . . -1.7(3) ?
Cl1 Sn1 N1 C6 . . . . -87.92(18) ?
C1 Sn1 N2 C7 . . . . 1.9(9) ?
N1 Sn1 N2 C7 . . . . -2.46(18) ?
Cl2 Sn1 N2 C7 . . . . -88.88(19) ?
S1 Sn1 N2 C7 . . . . 176.68(19) ?
Cl1 Sn1 N2 C7 . . . . 84.87(19) ?
C1 Sn1 N2 N3 . . . . -177.3(8) ?
N1 Sn1 N2 N3 . . . . 178.4(2) ?
Cl2 Sn1 N2 N3 . . . . 91.99(17) ?
S1 Sn1 N2 N3 . . . . -2.45(17) ?
Cl1 Sn1 N2 N3 . . . . -94.26(17) ?
C7 N2 N3 C9 . . . . -177.5(2) ?
Sn1 N2 N3 C9 . . . . 1.6(3) ?
C6 N1 C2 C3 . . . . -1.8(4) ?
Sn1 N1 C2 C3 . . . . 175.8(2) ?
N1 C2 C3 C4 . . . . 0.7(5) ?
C2 C3 C4 C5 . . . . 1.2(5) ?
C3 C4 C5 C6 . . . . -1.9(5) ?
C2 N1 C6 C5 . . . . 1.0(4) ?
Sn1 N1 C6 C5 . . . . -176.8(2) ?
C2 N1 C6 C7 . . . . 180.0(2) ?
Sn1 N1 C6 C7 . . . . 2.1(3) ?
C4 C5 C6 N1 . . . . 0.8(4) ?
C4 C5 C6 C7 . . . . -178.0(3) ?
N3 N2 C7 C6 . . . . -176.5(2) ?
Sn1 N2 C7 C6 . . . . 4.4(3) ?
N3 N2 C7 C8 . . . . 2.6(4) ?
Sn1 N2 C7 C8 . . . . -176.5(2) ?
N1 C6 C7 N2 . . . . -4.3(3) ?
C5 C6 C7 N2 . . . . 174.6(2) ?
N1 C6 C7 C8 . . . . 176.6(2) ?
C5 C6 C7 C8 . . . . -4.5(4) ?
N2 N3 C9 N4 . . . . -179.0(3) ?
N2 N3 C9 S1 . . . . 1.1(3) ?
C10 N4 C9 N3 . . . . 2.6(5) ?
C10 N4 C9 S1 . . . . -177.5(3) ?
Sn1 S1 C9 N3 . . . . -2.6(3) ?
Sn1 S1 C9 N4 . . . . 177.5(2) ?
C9 N4 C10 C15 . . . . -120.0(5) ?
C9 N4 C10 C11 . . . . 117.6(4) ?
N4 C10 C11 C12 . . . . 175.8(4) ?
C15 C10 C11 C12 . . . . 53.9(6) ?
C10 C11 C12 C13 . . . . -54.4(7) ?
C11 C12 C13 C14 . . . . 52.4(7) ?
C12 C13 C14 C15 . . . . -50.4(8) ?
N4 C10 C15 C14 . . . . -174.0(5) ?
C11 C10 C15 C14 . . . . -52.0(7) ?
C13 C14 C15 C10 . . . . 50.5(8) ?
